data_4518792
loop_
_publ_author_name
'Donnelly, Liam J.'
'Faber, Teresa'
'Morrison, Carole A.'
'Nichol, Gary S.'
'Thomas, Stephen P.'
'Love, Jason B.'

_publ_section_title
;
 C--H Borylation Catalysis of Heteroaromatics by a Rhenium Boryl
 Polyhydride
;
_journal_issue 12
_journal_name_full 'ACS Catalysis'
_journal_page_first 7394
_journal_page_last 7400
_journal_paper_doi 10.1021/acscatal.1c00869
_journal_volume 11
_journal_year 2021
_chemical_formula_moiety 'C45 H67 B K O8 P2 Re'
_chemical_formula_sum 'C45 H67 B K O8 P2 Re'
_chemical_formula_weight 1034.03
_space_group_crystal_system monoclinic
_space_group_IT_number 14
_space_group_name_Hall '-P 2yn'
_space_group_name_H-M_alt 'P 1 21/n 1'
_atom_sites_solution_hydrogens mixed
_atom_sites_solution_primary dual
_audit_creation_date 2020-03-10
_audit_creation_method
;
Olex2 1.3
(compiled 2020.07.31 svn.rc2a77460 for OlexSys, GUI svn.r6145)

_shelx_SHELXL_version_number      2018/3

Dolomanov, O.V., Bourhis, L.J., Gildea, R.J, Howard, J.A.K. & Puschmann, H.
 (2009), J. Appl. Cryst. 42, 339-341.
Sheldrick, G.M. (2015). Acta Cryst. A71, 3-8.
Sheldrick, G.M. (2015). Acta Cryst. C71, 3-8.


_publ_contact_author_address      'University of Edinburgh, Joseph Black Building, David Brewster Road, Edinburgh, EH9 3FJ' 
_publ_contact_author_email        'jason.love@ed.ac.uk, Stephen.Thomas@ed.ac.uk'
_publ_contact_author_name         'Liam J. Donnelly, Teresa Faber, Carole A. Morrison, Stephen P. Thomas* and Jason B. Love*'
_publ_contact_author_fax          ?
_publ_contact_author_phone        ?
_publ_requested_journal           ?
_publ_section_title               'The Synthesis and Structure of a Rhenium Boryl Polyhydride Catalyst for the C-H Borylation of Heteroaromatics'
_publ_section_abstract            'Transition metal complexes bearing metal-boron bonds are of particular relevance to catalytic C-H borylation reactions, with iridium polyboryl and polyhydrido-boryl complexes the current benchmark catalysts for these transformations. Herein, we demonstrate that polyhydride boryl phosphine rhenium complexes are accessible and catalyze the C-H boryla-tion of heteraromatic substrates.  Reaction of [K(DME)(18-c-6)][ReH4(Bpin)(eta2-HBpin)(kappa2-H2Bpin)] 1 with 1,3-bis(diphenylphosphino)propane (dppp) produced [K(DME)(18-c-6)][ReH4(eta2-HBpin)(dppp)] 2 through substitution of two equivalents of HBpin and the subsequent protonation of 2 formed the neutral complex [ReH6(Bpin)(dppp)] 3. Com-bined X-ray crystallographic and DFT studies show that 2 is best described as a sigam-borane complex, whereas 3 is a boryl complex.  Significantly, the boryl complex 2 acted as a catalyst for the C(sp2)-H borylation of a variety of heteroarenes and displayed similar reactivity to the iridium analogues.'
;
_cell_angle_alpha 90
_cell_angle_beta 102.8880(10)
_cell_angle_gamma 90
_cell_formula_units_Z 4
_cell_length_a 12.9998(2)
_cell_length_b 29.3027(4)
_cell_length_c 14.5738(2)
_cell_measurement_reflns_used 50539
_cell_measurement_temperature 120.01(10)
_cell_measurement_theta_max 32.1300
_cell_measurement_theta_min 3.6400
_cell_volume 5411.73(14)
_computing_cell_refinement 'CrysAlisPro 1.171.40.54a (Rigaku OD, 2019)'
_computing_data_collection 'CrysAlisPro 1.171.40.54a (Rigaku OD, 2019)'
_computing_data_reduction 'CrysAlisPro 1.171.40.54a (Rigaku OD, 2019)'
_computing_molecular_graphics 'Olex2 1.3 (Dolomanov et al., 2009)'
_computing_publication_material 'Olex2 1.3 (Dolomanov et al., 2009)'
_computing_structure_refinement 'SHELXL 2018/3 (Sheldrick, 2015)'
_computing_structure_solution 'SHELXT 2018/2 (Sheldrick, 2018)'
_diffrn_ambient_temperature 120.01(10)
_diffrn_detector 'CCD plate'
_diffrn_detector_area_resol_mean 8.0521
_diffrn_detector_type Eos
_diffrn_measured_fraction_theta_full 0.998
_diffrn_measured_fraction_theta_max 0.998
_diffrn_measurement_details
;
List of Runs (angles in degrees, time in seconds):

  # Type    Start    End  Width  t~exp~   \w     \q     \k     \f   Frames
--------------------------------------------------------------------------
  1  \w    -41.00  49.00   0.50   10.00    --   27.51 -57.00 -60.00  180
  2  \w    -19.00  72.00   0.50   10.00    --   27.51-104.00  67.00  182
  3  \w    -20.00  69.00   0.50   10.00    --   27.51 -99.00-180.00  178
  4  \w    -20.00  69.00   0.50   10.00    --   27.51 -99.00 -90.00  178
  5  \w      6.00  96.00   0.50   10.00    --   27.51  57.00-180.00  180
  6  \w    -45.00  72.00   0.50   10.00    --   27.51 -19.00   0.00  234
  7  \w      6.00  96.00   0.50   10.00    --   27.51  57.00 -60.00  180
  8  \w      6.00  96.00   0.50   10.00    --   27.51  57.00  90.00  180
  9  \w      6.00  96.00   0.50   10.00    --   27.51  57.00-120.00  180
 10  \w    -41.00  49.00   0.50   10.00    --   27.51 -57.00 150.00  180
 11  \w      6.00  96.00   0.50   10.00    --   27.51  57.00  30.00  180
 12  \w    -95.00  -5.00   0.50   10.00    --  -25.95 -57.00  30.00  180
 13  \w      2.00  50.00   0.50   10.00    --   27.51  37.00 150.00   96
 14  \w      6.00  96.00   0.50   10.00    --   27.51  57.00   0.00  180
;
_diffrn_measurement_device 'four-circle diffractometer'
_diffrn_measurement_device_type 'Xcalibur, Eos'
_diffrn_measurement_method '\w scans'
_diffrn_orient_matrix_type 'CrysAlisPro convention (1999,Acta A55,543-557)'
_diffrn_orient_matrix_UB_11 0.0006201000
_diffrn_orient_matrix_UB_12 0.0111662000
_diffrn_orient_matrix_UB_13 0.0433070000
_diffrn_orient_matrix_UB_21 0.0172836000
_diffrn_orient_matrix_UB_22 -0.0204735000
_diffrn_orient_matrix_UB_23 0.0246296000
_diffrn_orient_matrix_UB_31 0.0532373000
_diffrn_orient_matrix_UB_32 0.0065108000
_diffrn_orient_matrix_UB_33 0.0032162000
_diffrn_radiation_monochromator graphite
_diffrn_radiation_probe x-ray
_diffrn_radiation_type 'Mo K\a'
_diffrn_radiation_wavelength 0.71073
_diffrn_reflns_av_R_equivalents 0.0356
_diffrn_reflns_av_unetI/netI 0.0161
_diffrn_reflns_Laue_measured_fraction_full 0.998
_diffrn_reflns_Laue_measured_fraction_max 0.998
_diffrn_reflns_limit_h_max 15
_diffrn_reflns_limit_h_min -15
_diffrn_reflns_limit_k_max 35
_diffrn_reflns_limit_k_min -35
_diffrn_reflns_limit_l_max 17
_diffrn_reflns_limit_l_min -17
_diffrn_reflns_number 112966
_diffrn_reflns_point_group_measured_fraction_full 0.998
_diffrn_reflns_point_group_measured_fraction_max 0.998
_diffrn_reflns_theta_full 25.242
_diffrn_reflns_theta_max 25.350
_diffrn_reflns_theta_min 3.289
_diffrn_source 'fine-focus sealed X-ray tube'
_diffrn_source_type 'Enhance (Mo) X-ray Source'
_exptl_absorpt_coefficient_mu 2.424
_exptl_absorpt_correction_T_max 0.760
_exptl_absorpt_correction_T_min 0.601
_exptl_absorpt_correction_type analytical
_exptl_absorpt_process_details
;
CrysAlisPro 1.171.40.54a (Rigaku Oxford Diffraction, 2019)
Analytical numeric absorption correction using a multifaceted crystal
			model based on expressions derived by R.C. Clark & J.S. Reid.
(Clark, R. C. & Reid, J. S. (1995). Acta Cryst. A51, 887-897)
Empirical absorption correction using spherical harmonics,
 implemented in SCALE3 ABSPACK scaling algorithm.
;
_exptl_crystal_colour 'pale yellow'
_exptl_crystal_density_diffrn 1.269
_exptl_crystal_description block
_exptl_crystal_F_000 2120
_exptl_crystal_size_max 0.351
_exptl_crystal_size_mid 0.266
_exptl_crystal_size_min 0.163
_refine_diff_density_max 1.113
_refine_diff_density_min -0.601
_refine_diff_density_rms 0.073
_refine_ls_extinction_coef 0.00012(5)
_refine_ls_extinction_expression Fc^*^=kFc[1+0.001xFc^2^\l^3^/sin(2\q)]^-1/4^
_refine_ls_extinction_method 'SHELXL-2018/3 (Sheldrick 2018)'
_refine_ls_goodness_of_fit_ref 1.151
_refine_ls_hydrogen_treatment mixed
_refine_ls_matrix_type full
_refine_ls_number_parameters 548
_refine_ls_number_reflns 9895
_refine_ls_number_restraints 0
_refine_ls_restrained_S_all 1.151
_refine_ls_R_factor_all 0.0297
_refine_ls_R_factor_gt 0.0286
_refine_ls_shift/su_max 0.002
_refine_ls_shift/su_mean 0.000
_refine_ls_structure_factor_coef Fsqd
_refine_ls_weighting_details 'w=1/[\s^2^(Fo^2^)+(0.0208P)^2^+10.3571P] where P=(Fo^2^+2Fc^2^)/3'
_refine_ls_weighting_scheme calc
_refine_ls_wR_factor_gt 0.0633
_refine_ls_wR_factor_ref 0.0637
_reflns_Friedel_coverage 0.000
_reflns_number_gt 9611
_reflns_number_total 9895
_reflns_threshold_expression 'I > 2\s(I)'
_cod_data_source_file cs1c00869_si_003.cif
_cod_data_source_block j2005
_cod_depositor_comments 'Adding full bibliography for 4518791--4518793.cif.'
_cod_database_code 4518792
_chemical_oxdiff_formula 'Re1 K1 P2 C100 H100 O20'
_chemical_oxdiff_usercomment 'J2005 '
_shelx_space_group_comment
;
The symmetry employed for this shelxl refinement is uniquely defined
by the following loop, which should always be used as a source of
symmetry information in preference to the above space-group names.
They are only intended as comments.
;
_reflns_odcompleteness_completeness 99.70
_reflns_odcompleteness_iscentric 1
_reflns_odcompleteness_theta 25.30
_olex2_refinement_description
;
The hydrides were placed in placed in positions based on the difference synthesis and refined with free uiso.

Residual electron density from disordered lattice solvent was removed from the structure using the solvent mask feature of Olex2 (98 electrons/unit cell), rendering the lattice
solvent identified as 2 molecules of hexane per unit cell.
;
_smtbx_masks_void_probe_radius 1.2
_smtbx_masks_void_truncation_radius 1.2
_olex2_submission_special_instructions 'No special instructions were received'
_oxdiff_exptl_absorpt_empirical_details
;
Empirical correction (ABSPACK) includes:
- Absorption correction using spherical harmonics
- Frame scaling
;
_oxdiff_exptl_absorpt_empirical_full_max 1.054
_oxdiff_exptl_absorpt_empirical_full_min 0.939

loop_
_space_group_symop_operation_xyz
'x, y, z'
'-x+1/2, y+1/2, -z+1/2'
'-x, -y, -z'
'x-1/2, -y-1/2, z-1/2'

loop_
_atom_site_label
_atom_site_type_symbol
_atom_site_fract_x
_atom_site_fract_y
_atom_site_fract_z
_atom_site_U_iso_or_equiv
_atom_site_adp_type
_atom_site_occupancy
_atom_site_site_symmetry_order
_atom_site_calc_flag
_atom_site_refinement_flags_posn
_atom_site_refinement_flags_adp
_atom_site_refinement_flags_occupancy
_atom_site_disorder_assembly
_atom_site_disorder_group
Re1 Re 0.30889(2) 0.61531(2) 0.64129(2) 0.02054(5) Uani 1 1 d . . . . .
K1 K 0.51139(6) 0.63961(2) 0.48717(5) 0.02848(16) Uani 1 1 d . . . . .
P2 P 0.15231(6) 0.65772(3) 0.59940(5) 0.02120(16) Uani 1 1 d . . . . .
P1 P 0.26556(6) 0.58583(3) 0.77836(5) 0.02245(17) Uani 1 1 d . . . . .
O1 O 0.51912(17) 0.60398(9) 0.80229(16) 0.0337(6) Uani 1 1 d . . . . .
O7 O 0.35302(18) 0.63634(8) 0.31275(17) 0.0336(5) Uani 1 1 d . . . . .
O2 O 0.55546(18) 0.63648(9) 0.67170(16) 0.0366(6) Uani 1 1 d . . . . .
O8 O 0.46879(19) 0.55678(8) 0.38725(16) 0.0343(5) Uani 1 1 d . . . . .
O5 O 0.6040(2) 0.73224(9) 0.5283(2) 0.0457(7) Uani 1 1 d . . . . .
O3 O 0.67818(19) 0.57346(9) 0.48267(18) 0.0386(6) Uani 1 1 d . . . . .
O4 O 0.70576(19) 0.66803(9) 0.44325(19) 0.0411(6) Uani 1 1 d . . . . .
O6 O 0.4020(2) 0.71996(9) 0.41219(19) 0.0441(6) Uani 1 1 d . . . . .
C22 C 0.1635(3) 0.71896(11) 0.6277(2) 0.0279(7) Uani 1 1 d . . . . .
C15 C 0.0388(2) 0.64028(12) 0.6477(2) 0.0277(7) Uani 1 1 d . . . . .
H15A H -0.012814 0.664740 0.637252 0.033 Uiso 1 1 calc R U . . .
H15B H 0.006056 0.613787 0.613182 0.033 Uiso 1 1 calc R U . . .
C16 C 0.0823(2) 0.65945(11) 0.4735(2) 0.0228(6) Uani 1 1 d . . . . .
C7 C 0.3053(3) 0.52659(11) 0.8137(2) 0.0264(7) Uani 1 1 d . . . . .
B1 B 0.4737(3) 0.61709(12) 0.7087(2) 0.0235(7) Uani 1 1 d . . . . .
C1 C 0.3085(3) 0.61422(12) 0.8947(2) 0.0292(7) Uani 1 1 d . . . . .
C17 C 0.0681(3) 0.61791(11) 0.4254(2) 0.0276(7) Uani 1 1 d . . . . .
H17 H 0.094097 0.591223 0.456646 0.033 Uiso 1 1 calc R U . . .
C14 C 0.0667(3) 0.62871(13) 0.7532(2) 0.0314(8) Uani 1 1 d . . . . .
H14A H 0.111838 0.652530 0.786596 0.038 Uiso 1 1 calc R U . . .
H14B H 0.002412 0.628336 0.776591 0.038 Uiso 1 1 calc R U . . .
C13 C 0.1227(2) 0.58264(12) 0.7750(2) 0.0301(7) Uani 1 1 d . . . . .
H13A H 0.090275 0.560695 0.727422 0.036 Uiso 1 1 calc R U . . .
H13B H 0.112922 0.571727 0.835308 0.036 Uiso 1 1 calc R U . . .
C2 C 0.2870(3) 0.59394(15) 0.9752(2) 0.0405(9) Uani 1 1 d . . . . .
H2 H 0.250791 0.566362 0.970197 0.049 Uiso 1 1 calc R U . . .
C8 C 0.4083(3) 0.51801(12) 0.8635(2) 0.0327(8) Uani 1 1 d . . . . .
H8 H 0.454791 0.542268 0.880290 0.039 Uiso 1 1 calc R U . . .
C27 C 0.2397(3) 0.74385(12) 0.5950(3) 0.0373(8) Uani 1 1 d . . . . .
H27 H 0.280656 0.729388 0.558826 0.045 Uiso 1 1 calc R U . . .
C6 C 0.3631(3) 0.65515(13) 0.9054(3) 0.0359(8) Uani 1 1 d . . . . .
H6 H 0.377460 0.669662 0.852933 0.043 Uiso 1 1 calc R U . . .
C21 C 0.0424(2) 0.69869(11) 0.4249(2) 0.0280(7) Uani 1 1 d . . . . .
H21 H 0.050386 0.726687 0.455709 0.034 Uiso 1 1 calc R U . . .
C23 C 0.1044(3) 0.74143(13) 0.6825(3) 0.0387(9) Uani 1 1 d . . . . .
H23 H 0.052213 0.725822 0.704118 0.046 Uiso 1 1 calc R U . . .
C42 C 0.3063(3) 0.59266(13) 0.3155(3) 0.0350(8) Uani 1 1 d . . . . .
H42A H 0.244356 0.589934 0.264482 0.042 Uiso 1 1 calc R U . . .
H42B H 0.284592 0.588842 0.374519 0.042 Uiso 1 1 calc R U . . .
C18 C 0.0158(3) 0.61598(12) 0.3316(2) 0.0334(8) Uani 1 1 d . . . . .
H18 H 0.006303 0.588032 0.300660 0.040 Uiso 1 1 calc R U . . .
C12 C 0.2379(3) 0.48964(12) 0.7898(3) 0.0366(8) Uani 1 1 d . . . . .
H12 H 0.169196 0.494429 0.755817 0.044 Uiso 1 1 calc R U . . .
C19 C -0.0223(3) 0.65537(14) 0.2839(2) 0.0365(8) Uani 1 1 d . . . . .
H19 H -0.056492 0.654117 0.220714 0.044 Uiso 1 1 calc R U . . .
C29 C 0.6316(3) 0.61077(17) 0.8192(3) 0.0490(11) Uani 1 1 d . . . . .
C4 C 0.3751(3) 0.65485(17) 1.0721(3) 0.0539(11) Uani 1 1 d . . . . .
H4 H 0.397771 0.668249 1.131032 0.065 Uiso 1 1 calc R U . . .
C26 C 0.2551(3) 0.78988(13) 0.6158(3) 0.0491(11) Uani 1 1 d . . . . .
H26 H 0.304296 0.806295 0.591582 0.059 Uiso 1 1 calc R U . . .
C20 C -0.0091(3) 0.69650(13) 0.3307(2) 0.0348(8) Uani 1 1 d . . . . .
H20 H -0.035076 0.723069 0.298896 0.042 Uiso 1 1 calc R U . . .
C11 C 0.2719(3) 0.44532(13) 0.8161(3) 0.0439(9) Uani 1 1 d . . . . .
H11 H 0.225457 0.420959 0.800435 0.053 Uiso 1 1 calc R U . . .
C34 C 0.7256(3) 0.58982(14) 0.4105(3) 0.0429(9) Uani 1 1 d . . . . .
H34A H 0.671904 0.594708 0.353366 0.051 Uiso 1 1 calc R U . . .
H34B H 0.775248 0.567403 0.397189 0.051 Uiso 1 1 calc R U . . .
C28 C 0.6752(4) 0.61730(19) 0.9208(3) 0.0624(14) Uani 1 1 d . . . . .
H28A H 0.749169 0.624129 0.931236 0.094 Uiso 1 1 calc R U . . .
H28B H 0.665613 0.589896 0.954040 0.094 Uiso 1 1 calc R U . . .
H28C H 0.639381 0.642107 0.943322 0.094 Uiso 1 1 calc R U . . .
C41 C 0.2786(3) 0.67170(14) 0.3141(3) 0.0497(10) Uani 1 1 d . . . . .
H41A H 0.245813 0.667405 0.367124 0.060 Uiso 1 1 calc R U . . .
H41B H 0.223819 0.670754 0.256819 0.060 Uiso 1 1 calc R U . . .
C44 C 0.5482(3) 0.52435(13) 0.3799(3) 0.0427(9) Uani 1 1 d . . . . .
H44A H 0.574575 0.530249 0.323835 0.051 Uiso 1 1 calc R U . . .
H44B H 0.519040 0.493753 0.375531 0.051 Uiso 1 1 calc R U . . .
C24 C 0.1235(4) 0.78756(15) 0.7050(3) 0.0530(12) Uani 1 1 d . . . . .
H24 H 0.084907 0.802151 0.742976 0.064 Uiso 1 1 calc R U . . .
C3 C 0.3194(4) 0.61468(17) 1.0628(3) 0.0536(12) Uani 1 1 d . . . . .
H3 H 0.303053 0.601192 1.115562 0.064 Uiso 1 1 calc R U . . .
C33 C 0.7415(3) 0.65161(19) 0.7159(3) 0.0562(12) Uani 1 1 d . . . . .
H33A H 0.753419 0.625231 0.680574 0.084 Uiso 1 1 calc R U . . .
H33B H 0.799330 0.655258 0.769284 0.084 Uiso 1 1 calc R U . . .
H33C H 0.736022 0.678198 0.676606 0.084 Uiso 1 1 calc R U . . .
C10 C 0.3734(3) 0.43757(12) 0.8648(3) 0.0401(9) Uani 1 1 d . . . . .
H10 H 0.395818 0.408014 0.881838 0.048 Uiso 1 1 calc R U . . .
C45 C 0.6363(3) 0.52840(13) 0.4659(3) 0.0453(10) Uani 1 1 d . . . . .
H45A H 0.610657 0.518592 0.520363 0.054 Uiso 1 1 calc R U . . .
H45B H 0.692794 0.507885 0.459358 0.054 Uiso 1 1 calc R U . . .
C36 C 0.7532(3) 0.71085(15) 0.4711(3) 0.0520(11) Uani 1 1 d . . . . .
H36A H 0.799402 0.719402 0.430152 0.062 Uiso 1 1 calc R U . . .
H36B H 0.794880 0.709063 0.535103 0.062 Uiso 1 1 calc R U . . .
C9 C 0.4424(3) 0.47390(12) 0.8885(3) 0.0383(8) Uani 1 1 d . . . . .
H9 H 0.511525 0.468752 0.921070 0.046 Uiso 1 1 calc R U . . .
C43 C 0.3854(3) 0.55648(13) 0.3061(3) 0.0388(8) Uani 1 1 d . . . . .
H43A H 0.351560 0.526792 0.299024 0.047 Uiso 1 1 calc R U . . .
H43B H 0.412993 0.562326 0.250609 0.047 Uiso 1 1 calc R U . . .
C5 C 0.3968(3) 0.67485(15) 0.9943(3) 0.0495(10) Uani 1 1 d . . . . .
H5 H 0.434625 0.702042 1.000453 0.059 Uiso 1 1 calc R U . . .
C37 C 0.6676(3) 0.74564(15) 0.4651(3) 0.0535(11) Uani 1 1 d . . . . .
H37A H 0.698071 0.775511 0.482228 0.064 Uiso 1 1 calc R U . . .
H37B H 0.625194 0.747194 0.401334 0.064 Uiso 1 1 calc R U . . .
C25 C 0.1978(4) 0.81142(13) 0.6721(3) 0.0533(12) Uani 1 1 d . . . . .
H25 H 0.209800 0.842041 0.687594 0.064 Uiso 1 1 calc R U . . .
C38 C 0.5186(4) 0.76226(15) 0.5289(3) 0.0557(11) Uani 1 1 d . . . . .
H38A H 0.546372 0.792598 0.545670 0.067 Uiso 1 1 calc R U . . .
H38B H 0.482814 0.752370 0.577201 0.067 Uiso 1 1 calc R U . . .
C35 C 0.7817(3) 0.63355(15) 0.4408(3) 0.0480(10) Uani 1 1 d . . . . .
H35A H 0.827551 0.629957 0.502708 0.058 Uiso 1 1 calc R U . . .
H35B H 0.824725 0.642040 0.397033 0.058 Uiso 1 1 calc R U . . .
C32 C 0.6425(3) 0.64565(19) 0.7485(3) 0.0574(13) Uani 1 1 d . . . . .
C40 C 0.3331(3) 0.71663(14) 0.3222(3) 0.0516(11) Uani 1 1 d . . . . .
H40A H 0.372891 0.719452 0.273544 0.062 Uiso 1 1 calc R U . . .
H40B H 0.281481 0.741068 0.313969 0.062 Uiso 1 1 calc R U . . .
C39 C 0.4393(3) 0.76480(14) 0.4363(3) 0.0531(11) Uani 1 1 d . . . . .
H39A H 0.381177 0.784590 0.441807 0.064 Uiso 1 1 calc R U . . .
H39B H 0.472168 0.777036 0.387964 0.064 Uiso 1 1 calc R U . . .
C31 C 0.6182(4) 0.69378(17) 0.7933(5) 0.0823(18) Uani 1 1 d . . . . .
H31A H 0.612639 0.717363 0.746708 0.124 Uiso 1 1 calc R U . . .
H31B H 0.674429 0.700957 0.846156 0.124 Uiso 1 1 calc R U . . .
H31C H 0.552996 0.691633 0.813612 0.124 Uiso 1 1 calc R U . . .
C30 C 0.6816(4) 0.56494(18) 0.7878(5) 0.087(2) Uani 1 1 d . . . . .
H30A H 0.650834 0.538951 0.811609 0.130 Uiso 1 1 calc R U . . .
H30B H 0.756482 0.564965 0.812724 0.130 Uiso 1 1 calc R U . . .
H30C H 0.667457 0.563446 0.720385 0.130 Uiso 1 1 calc R U . . .
H H 0.342(3) 0.6565(14) 0.706(3) 0.052(12) Uiso 1 1 d . . . . .
H1 H 0.411(4) 0.5803(16) 0.653(3) 0.069(14) Uiso 1 1 d . . . . .
HA H 0.300(4) 0.6038(16) 0.540(3) 0.067(14) Uiso 1 1 d . . . . .
HB H 0.354(3) 0.6515(14) 0.583(3) 0.055(12) Uiso 1 1 d . . . . .
HC H 0.244(4) 0.5743(16) 0.628(3) 0.069(14) Uiso 1 1 d . . . . .

loop_
_atom_site_aniso_label
_atom_site_aniso_U_11
_atom_site_aniso_U_22
_atom_site_aniso_U_33
_atom_site_aniso_U_23
_atom_site_aniso_U_13
_atom_site_aniso_U_12
Re1 0.01813(7) 0.02277(7) 0.02058(7) 0.00321(5) 0.00402(5) 0.00241(5)
K1 0.0278(4) 0.0321(4) 0.0256(3) 0.0005(3) 0.0062(3) 0.0034(3)
P2 0.0195(4) 0.0218(4) 0.0213(4) 0.0007(3) 0.0026(3) 0.0014(3)
P1 0.0212(4) 0.0237(4) 0.0218(4) 0.0037(3) 0.0035(3) -0.0002(3)
O1 0.0215(11) 0.0477(15) 0.0301(12) 0.0125(11) 0.0017(10) -0.0002(10)
O7 0.0277(12) 0.0378(14) 0.0357(13) 0.0029(11) 0.0077(10) 0.0076(10)
O2 0.0225(12) 0.0600(17) 0.0265(12) 0.0063(11) 0.0035(10) -0.0089(11)
O8 0.0375(13) 0.0330(13) 0.0306(13) -0.0036(10) 0.0038(10) 0.0076(11)
O5 0.0423(15) 0.0457(16) 0.0510(17) -0.0016(13) 0.0142(13) 0.0000(12)
O3 0.0355(13) 0.0421(15) 0.0377(14) -0.0005(11) 0.0068(11) 0.0053(11)
O4 0.0283(13) 0.0428(15) 0.0542(16) 0.0022(12) 0.0132(12) 0.0007(11)
O6 0.0482(16) 0.0336(14) 0.0501(16) 0.0036(12) 0.0098(13) 0.0050(12)
C22 0.0269(16) 0.0258(17) 0.0258(16) -0.0030(13) -0.0056(13) 0.0040(13)
C15 0.0203(15) 0.0340(18) 0.0287(17) 0.0022(14) 0.0054(13) 0.0033(13)
C16 0.0179(14) 0.0260(16) 0.0239(15) 0.0024(12) 0.0035(12) 0.0017(12)
C7 0.0330(17) 0.0250(16) 0.0230(16) 0.0057(13) 0.0096(13) 0.0000(14)
B1 0.0246(17) 0.0210(17) 0.0255(18) -0.0001(14) 0.0065(14) 0.0030(14)
C1 0.0250(16) 0.0378(19) 0.0239(16) 0.0024(14) 0.0037(13) 0.0085(14)
C17 0.0266(16) 0.0260(17) 0.0283(17) 0.0011(13) 0.0019(13) 0.0026(13)
C14 0.0242(16) 0.044(2) 0.0272(17) 0.0036(15) 0.0087(14) 0.0046(15)
C13 0.0252(16) 0.0365(19) 0.0287(17) 0.0101(14) 0.0061(14) -0.0036(14)
C2 0.046(2) 0.051(2) 0.0247(18) 0.0076(16) 0.0073(16) 0.0024(18)
C8 0.0346(19) 0.0297(18) 0.0312(18) 0.0072(14) 0.0021(15) -0.0014(15)
C27 0.0321(19) 0.0296(19) 0.046(2) -0.0037(16) -0.0008(16) -0.0026(15)
C6 0.0368(19) 0.039(2) 0.0333(19) -0.0079(16) 0.0098(15) -0.0014(16)
C21 0.0255(16) 0.0257(17) 0.0316(17) 0.0018(14) 0.0037(14) -0.0007(13)
C23 0.045(2) 0.034(2) 0.035(2) -0.0038(16) 0.0045(17) 0.0096(16)
C42 0.0283(18) 0.046(2) 0.0305(18) -0.0005(16) 0.0052(14) -0.0001(16)
C18 0.0294(18) 0.038(2) 0.0310(18) -0.0082(15) 0.0024(14) -0.0012(15)
C12 0.0342(19) 0.0337(19) 0.040(2) 0.0056(16) 0.0044(16) -0.0037(15)
C19 0.0288(18) 0.054(2) 0.0234(17) 0.0037(16) -0.0014(14) 0.0019(16)
C29 0.0230(18) 0.082(3) 0.038(2) 0.013(2) -0.0022(16) -0.0034(19)
C4 0.049(2) 0.076(3) 0.034(2) -0.019(2) 0.0017(18) 0.010(2)
C26 0.044(2) 0.032(2) 0.062(3) -0.0006(19) -0.008(2) -0.0051(17)
C20 0.0329(18) 0.038(2) 0.0313(18) 0.0134(15) 0.0023(15) 0.0036(15)
C11 0.052(2) 0.0290(19) 0.051(2) 0.0037(17) 0.0118(19) -0.0077(17)
C34 0.036(2) 0.053(2) 0.040(2) -0.0006(18) 0.0113(17) 0.0163(18)
C28 0.047(3) 0.100(4) 0.033(2) 0.001(2) -0.0054(19) -0.021(3)
C41 0.031(2) 0.052(3) 0.061(3) -0.003(2) -0.0001(19) 0.0148(18)
C44 0.045(2) 0.031(2) 0.051(2) -0.0087(17) 0.0074(18) 0.0092(17)
C24 0.068(3) 0.042(2) 0.042(2) -0.0126(19) -0.001(2) 0.022(2)
C3 0.059(3) 0.078(3) 0.0231(19) 0.007(2) 0.0087(18) 0.015(2)
C33 0.027(2) 0.091(4) 0.050(2) 0.005(2) 0.0075(18) -0.009(2)
C10 0.060(3) 0.0266(19) 0.0341(19) 0.0095(15) 0.0126(18) 0.0074(17)
C45 0.041(2) 0.035(2) 0.056(2) 0.0031(18) 0.0046(19) 0.0107(17)
C36 0.039(2) 0.054(3) 0.069(3) 0.003(2) 0.024(2) -0.0112(19)
C9 0.044(2) 0.034(2) 0.0336(19) 0.0067(15) 0.0022(16) 0.0092(16)
C43 0.045(2) 0.040(2) 0.0298(18) -0.0084(16) 0.0046(16) 0.0038(17)
C5 0.048(2) 0.053(3) 0.047(2) -0.022(2) 0.0084(19) -0.004(2)
C37 0.052(3) 0.043(2) 0.070(3) 0.004(2) 0.024(2) -0.009(2)
C25 0.060(3) 0.0226(19) 0.065(3) -0.0089(19) -0.013(2) 0.0024(19)
C38 0.055(3) 0.044(2) 0.070(3) -0.014(2) 0.018(2) 0.003(2)
C35 0.0298(19) 0.060(3) 0.057(3) 0.007(2) 0.0147(18) 0.0079(18)
C32 0.031(2) 0.099(4) 0.038(2) 0.010(2) -0.0018(17) -0.025(2)
C40 0.049(2) 0.045(2) 0.056(3) 0.007(2) 0.001(2) 0.019(2)
C39 0.050(2) 0.036(2) 0.076(3) 0.000(2) 0.018(2) 0.0100(19)
C31 0.051(3) 0.048(3) 0.141(6) -0.022(3) 0.005(3) -0.007(2)
C30 0.046(3) 0.058(3) 0.141(6) -0.023(3) -0.012(3) 0.018(2)

loop_
_atom_type_symbol
_atom_type_description
_atom_type_scat_dispersion_real
_atom_type_scat_dispersion_imag
_atom_type_scat_source
C C 0.0033 0.0016 'International Tables Vol C Tables 4.2.6.8 and 6.1.1.4'
H H 0.0000 0.0000 'International Tables Vol C Tables 4.2.6.8 and 6.1.1.4'
B B 0.0013 0.0007 'International Tables Vol C Tables 4.2.6.8 and 6.1.1.4'
K K 0.2009 0.2494 'International Tables Vol C Tables 4.2.6.8 and 6.1.1.4'
O O 0.0106 0.0060 'International Tables Vol C Tables 4.2.6.8 and 6.1.1.4'
P P 0.1023 0.0942 'International Tables Vol C Tables 4.2.6.8 and 6.1.1.4'
Re Re -1.0185 7.2310 'International Tables Vol C Tables 4.2.6.8 and 6.1.1.4'

loop_
_exptl_crystal_face_index_h
_exptl_crystal_face_index_k
_exptl_crystal_face_index_l
_exptl_crystal_face_perp_dist
0 14 19 0.0814
0 -14 -19 0.0814
4 40 -4 0.1224
-4 -40 4 0.1224
-18 4 2 0.2103
18 -10 -1 0.1161
9 -34 2 0.1058
-14 -26 4 0.1425
18 1 -7 0.1280
13 25 3 0.1363
14 -20 -12 0.1241
4 -33 -12 0.1067
4 18 -18 0.1101
-13 3 -10 0.1739
16 17 -10 0.1342

loop_
_geom_angle_atom_site_label_1
_geom_angle_atom_site_label_2
_geom_angle_atom_site_label_3
_geom_angle
_geom_angle_site_symmetry_1
_geom_angle_site_symmetry_3
_geom_angle_publ_flag
P2 Re1 P1 93.28(3) . . ?
P2 Re1 H 81.3(15) . . ?
P2 Re1 H1 169.5(16) . . ?
P2 Re1 HA 89.4(18) . . ?
P2 Re1 HB 84.7(15) . . ?
P2 Re1 HC 87.5(18) . . ?
P1 Re1 H 81.6(15) . . ?
P1 Re1 H1 91.6(16) . . ?
P1 Re1 HA 140.7(18) . . ?
P1 Re1 HB 154.7(16) . . ?
P1 Re1 HC 64.4(18) . . ?
B1 Re1 P2 145.55(9) . . ?
B1 Re1 P1 91.38(10) . . ?
B1 Re1 H 65.7(15) . . ?
B1 Re1 H1 43.4(16) . . ?
B1 Re1 HA 108.0(18) . . ?
B1 Re1 HB 76.8(15) . . ?
B1 Re1 HC 124.8(18) . . ?
H Re1 H1 109(2) . . ?
H Re1 HA 137(2) . . ?
H Re1 HB 73(2) . . ?
H Re1 HC 143(2) . . ?
H1 Re1 HA 81(2) . . ?
H1 Re1 HB 95(2) . . ?
H1 Re1 HC 86(2) . . ?
HA Re1 HB 65(2) . . ?
HA Re1 HC 77(2) . . ?
HB Re1 HC 140(2) . . ?
O7 K1 O5 112.58(8) . . ?
O7 K1 O3 110.16(7) . . ?
O7 K1 HB 89.3(9) . . ?
O2 K1 O7 148.13(7) . . ?
O2 K1 O8 118.17(8) . . ?
O2 K1 O5 80.74(8) . . ?
O2 K1 O3 90.37(8) . . ?
O2 K1 O4 103.73(8) . . ?
O2 K1 O6 113.55(9) . . ?
O2 K1 HB 59.9(9) . . ?
O8 K1 O7 59.92(7) . . ?
O8 K1 O5 155.90(8) . . ?
O8 K1 O3 58.57(7) . . ?
O8 K1 O4 102.48(8) . . ?
O8 K1 O6 119.39(8) . . ?
O8 K1 HB 106.8(9) . . ?
O5 K1 HB 95.5(9) . . ?
O3 K1 O5 109.93(8) . . ?
O3 K1 HB 137.5(9) . . ?
O4 K1 O7 107.66(7) . . ?
O4 K1 O5 56.12(8) . . ?
O4 K1 O3 59.44(8) . . ?
O4 K1 HB 150.6(9) . . ?
O6 K1 O7 59.50(7) . . ?
O6 K1 O5 57.78(8) . . ?
O6 K1 O3 148.46(8) . . ?
O6 K1 O4 93.67(8) . . ?
O6 K1 HB 74.0(9) . . ?
C22 P2 Re1 115.96(10) . . ?
C22 P2 C15 102.40(16) . . ?
C22 P2 C16 101.03(14) . . ?
C15 P2 Re1 118.42(11) . . ?
C15 P2 C16 97.28(14) . . ?
C16 P2 Re1 118.49(10) . . ?
C7 P1 Re1 118.35(10) . . ?
C7 P1 C1 99.05(15) . . ?
C1 P1 Re1 121.94(11) . . ?
C13 P1 Re1 115.11(11) . . ?
C13 P1 C7 100.14(15) . . ?
C13 P1 C1 98.20(15) . . ?
B1 O1 C29 108.5(3) . . ?
C42 O7 K1 103.29(18) . . ?
C41 O7 K1 108.4(2) . . ?
C41 O7 C42 111.1(3) . . ?
B1 O2 K1 113.20(19) . . ?
B1 O2 C32 108.0(3) . . ?
C32 O2 K1 138.6(2) . . ?
C44 O8 K1 123.4(2) . . ?
C43 O8 K1 117.5(2) . . ?
C43 O8 C44 111.5(3) . . ?
C37 O5 K1 112.9(2) . . ?
C38 O5 K1 106.5(2) . . ?
C38 O5 C37 113.7(3) . . ?
C34 O3 K1 103.9(2) . . ?
C34 O3 C45 113.5(3) . . ?
C45 O3 K1 111.2(2) . . ?
C36 O4 K1 122.8(2) . . ?
C36 O4 C35 112.2(3) . . ?
C35 O4 K1 116.9(2) . . ?
C40 O6 K1 117.3(2) . . ?
C39 O6 K1 124.0(2) . . ?
C39 O6 C40 113.8(3) . . ?
C27 C22 P2 117.3(3) . . ?
C23 C22 P2 124.4(3) . . ?
C23 C22 C27 118.2(3) . . ?
P2 C15 H15A 108.7 . . ?
P2 C15 H15B 108.7 . . ?
H15A C15 H15B 107.6 . . ?
C14 C15 P2 114.4(2) . . ?
C14 C15 H15A 108.7 . . ?
C14 C15 H15B 108.7 . . ?
C17 C16 P2 116.9(2) . . ?
C21 C16 P2 124.8(2) . . ?
C21 C16 C17 118.2(3) . . ?
C8 C7 P1 119.3(2) . . ?
C12 C7 P1 122.7(3) . . ?
C12 C7 C8 118.0(3) . . ?
Re1 B1 H1 50.3(18) . . ?
O1 B1 Re1 126.4(2) . . ?
O1 B1 H1 113.3(18) . . ?
O2 B1 Re1 126.4(2) . . ?
O2 B1 O1 106.9(3) . . ?
O2 B1 H1 116.6(18) . . ?
C2 C1 P1 120.0(3) . . ?
C6 C1 P1 122.2(3) . . ?
C6 C1 C2 117.8(3) . . ?
C16 C17 H17 119.6 . . ?
C18 C17 C16 120.8(3) . . ?
C18 C17 H17 119.6 . . ?
C15 C14 H14A 108.9 . . ?
C15 C14 H14B 108.9 . . ?
H14A C14 H14B 107.7 . . ?
C13 C14 C15 113.3(3) . . ?
C13 C14 H14A 108.9 . . ?
C13 C14 H14B 108.9 . . ?
P1 C13 H13A 109.0 . . ?
P1 C13 H13B 109.0 . . ?
C14 C13 P1 112.9(2) . . ?
C14 C13 H13A 109.0 . . ?
C14 C13 H13B 109.0 . . ?
H13A C13 H13B 107.8 . . ?
C1 C2 H2 119.7 . . ?
C3 C2 C1 120.5(4) . . ?
C3 C2 H2 119.7 . . ?
C7 C8 H8 119.4 . . ?
C9 C8 C7 121.2(3) . . ?
C9 C8 H8 119.4 . . ?
C22 C27 H27 119.6 . . ?
C26 C27 C22 120.8(4) . . ?
C26 C27 H27 119.6 . . ?
C1 C6 H6 119.7 . . ?
C1 C6 C5 120.6(4) . . ?
C5 C6 H6 119.7 . . ?
C16 C21 H21 119.7 . . ?
C20 C21 C16 120.6(3) . . ?
C20 C21 H21 119.7 . . ?
C22 C23 H23 120.0 . . ?
C22 C23 C24 120.0(4) . . ?
C24 C23 H23 120.0 . . ?
O7 C42 H42A 109.9 . . ?
O7 C42 H42B 109.9 . . ?
O7 C42 C43 109.1(3) . . ?
H42A C42 H42B 108.3 . . ?
C43 C42 H42A 109.9 . . ?
C43 C42 H42B 109.9 . . ?
C17 C18 H18 119.8 . . ?
C19 C18 C17 120.3(3) . . ?
C19 C18 H18 119.8 . . ?
C7 C12 H12 119.6 . . ?
C7 C12 C11 120.8(3) . . ?
C11 C12 H12 119.6 . . ?
C18 C19 H19 120.3 . . ?
C20 C19 C18 119.4(3) . . ?
C20 C19 H19 120.3 . . ?
O1 C29 C28 109.8(3) . . ?
O1 C29 C32 103.1(3) . . ?
O1 C29 C30 107.2(4) . . ?
C28 C29 C32 122.3(4) . . ?
C28 C29 C30 107.8(4) . . ?
C32 C29 C30 105.7(4) . . ?
C3 C4 H4 120.3 . . ?
C5 C4 H4 120.3 . . ?
C5 C4 C3 119.3(4) . . ?
C27 C26 H26 119.8 . . ?
C25 C26 C27 120.3(4) . . ?
C25 C26 H26 119.8 . . ?
C21 C20 H20 119.7 . . ?
C19 C20 C21 120.6(3) . . ?
C19 C20 H20 119.7 . . ?
C12 C11 H11 119.8 . . ?
C10 C11 C12 120.3(4) . . ?
C10 C11 H11 119.8 . . ?
O3 C34 H34A 109.8 . . ?
O3 C34 H34B 109.8 . . ?
O3 C34 C35 109.6(3) . . ?
H34A C34 H34B 108.2 . . ?
C35 C34 H34A 109.8 . . ?
C35 C34 H34B 109.8 . . ?
C29 C28 H28A 109.5 . . ?
C29 C28 H28B 109.5 . . ?
C29 C28 H28C 109.5 . . ?
H28A C28 H28B 109.5 . . ?
H28A C28 H28C 109.5 . . ?
H28B C28 H28C 109.5 . . ?
O7 C41 H41A 109.8 . . ?
O7 C41 H41B 109.8 . . ?
O7 C41 C40 109.5(3) . . ?
H41A C41 H41B 108.2 . . ?
C40 C41 H41A 109.8 . . ?
C40 C41 H41B 109.8 . . ?
O8 C44 H44A 110.0 . . ?
O8 C44 H44B 110.0 . . ?
O8 C44 C45 108.4(3) . . ?
H44A C44 H44B 108.4 . . ?
C45 C44 H44A 110.0 . . ?
C45 C44 H44B 110.0 . . ?
C23 C24 H24 119.5 . . ?
C25 C24 C23 121.0(4) . . ?
C25 C24 H24 119.5 . . ?
C2 C3 H3 119.7 . . ?
C4 C3 C2 120.7(4) . . ?
C4 C3 H3 119.7 . . ?
H33A C33 H33B 109.5 . . ?
H33A C33 H33C 109.5 . . ?
H33B C33 H33C 109.5 . . ?
C32 C33 H33A 109.5 . . ?
C32 C33 H33B 109.5 . . ?
C32 C33 H33C 109.5 . . ?
C11 C10 H10 120.1 . . ?
C11 C10 C9 119.8(3) . . ?
C9 C10 H10 120.1 . . ?
O3 C45 C44 114.0(3) . . ?
O3 C45 H45A 108.8 . . ?
O3 C45 H45B 108.8 . . ?
C44 C45 H45A 108.8 . . ?
C44 C45 H45B 108.8 . . ?
H45A C45 H45B 107.7 . . ?
O4 C36 H36A 110.0 . . ?
O4 C36 H36B 110.0 . . ?
O4 C36 C37 108.5(3) . . ?
H36A C36 H36B 108.4 . . ?
C37 C36 H36A 110.0 . . ?
C37 C36 H36B 110.0 . . ?
C8 C9 H9 120.1 . . ?
C10 C9 C8 119.9(3) . . ?
C10 C9 H9 120.1 . . ?
O8 C43 C42 109.3(3) . . ?
O8 C43 H43A 109.8 . . ?
O8 C43 H43B 109.8 . . ?
C42 C43 H43A 109.8 . . ?
C42 C43 H43B 109.8 . . ?
H43A C43 H43B 108.3 . . ?
C6 C5 H5 119.5 . . ?
C4 C5 C6 121.0(4) . . ?
C4 C5 H5 119.5 . . ?
O5 C37 C36 107.8(3) . . ?
O5 C37 H37A 110.2 . . ?
O5 C37 H37B 110.2 . . ?
C36 C37 H37A 110.2 . . ?
C36 C37 H37B 110.2 . . ?
H37A C37 H37B 108.5 . . ?
C26 C25 H25 120.2 . . ?
C24 C25 C26 119.6(4) . . ?
C24 C25 H25 120.2 . . ?
O5 C38 H38A 108.8 . . ?
O5 C38 H38B 108.8 . . ?
O5 C38 C39 113.9(4) . . ?
H38A C38 H38B 107.7 . . ?
C39 C38 H38A 108.8 . . ?
C39 C38 H38B 108.8 . . ?
O4 C35 C34 108.8(3) . . ?
O4 C35 H35A 109.9 . . ?
O4 C35 H35B 109.9 . . ?
C34 C35 H35A 109.9 . . ?
C34 C35 H35B 109.9 . . ?
H35A C35 H35B 108.3 . . ?
O2 C32 C29 103.5(3) . . ?
O2 C32 C33 111.4(3) . . ?
O2 C32 C31 106.8(4) . . ?
C29 C32 C31 105.3(4) . . ?
C33 C32 C29 122.0(4) . . ?
C33 C32 C31 106.8(4) . . ?
O6 C40 C41 109.0(3) . . ?
O6 C40 H40A 109.9 . . ?
O6 C40 H40B 109.9 . . ?
C41 C40 H40A 109.9 . . ?
C41 C40 H40B 109.9 . . ?
H40A C40 H40B 108.3 . . ?
O6 C39 C38 107.7(3) . . ?
O6 C39 H39A 110.2 . . ?
O6 C39 H39B 110.2 . . ?
C38 C39 H39A 110.2 . . ?
C38 C39 H39B 110.2 . . ?
H39A C39 H39B 108.5 . . ?
C32 C31 H31A 109.5 . . ?
C32 C31 H31B 109.5 . . ?
C32 C31 H31C 109.5 . . ?
H31A C31 H31B 109.5 . . ?
H31A C31 H31C 109.5 . . ?
H31B C31 H31C 109.5 . . ?
C29 C30 H30A 109.5 . . ?
C29 C30 H30B 109.5 . . ?
C29 C30 H30C 109.5 . . ?
H30A C30 H30B 109.5 . . ?
H30A C30 H30C 109.5 . . ?
H30B C30 H30C 109.5 . . ?

loop_
_geom_bond_atom_site_label_1
_geom_bond_atom_site_label_2
_geom_bond_distance
_geom_bond_site_symmetry_2
_geom_bond_publ_flag
Re1 P2 2.3466(8) . ?
Re1 P1 2.3571(8) . ?
Re1 B1 2.150(4) . ?
Re1 H 1.53(4) . ?
Re1 H1 1.66(5) . ?
Re1 HA 1.49(5) . ?
Re1 HB 1.55(4) . ?
Re1 HC 1.46(5) . ?
K1 O7 2.894(2) . ?
K1 O2 2.623(2) . ?
K1 O8 2.821(2) . ?
K1 O5 2.976(3) . ?
K1 O3 2.920(3) . ?
K1 O4 2.865(3) . ?
K1 O6 2.840(3) . ?
K1 HB 2.74(4) . ?
P2 C22 1.840(3) . ?
P2 C15 1.843(3) . ?
P2 C16 1.858(3) . ?
P1 C7 1.851(3) . ?
P1 C1 1.859(3) . ?
P1 C13 1.850(3) . ?
O1 B1 1.414(4) . ?
O1 C29 1.441(4) . ?
O7 C42 1.421(4) . ?
O7 C41 1.421(4) . ?
O2 B1 1.413(4) . ?
O2 C32 1.428(4) . ?
O8 C44 1.425(4) . ?
O8 C43 1.415(4) . ?
O5 C37 1.424(5) . ?
O5 C38 1.418(5) . ?
O3 C34 1.417(5) . ?
O3 C45 1.428(5) . ?
O4 C36 1.417(5) . ?
O4 C35 1.418(5) . ?
O6 C40 1.417(5) . ?
O6 C39 1.417(5) . ?
C22 C27 1.398(5) . ?
C22 C23 1.391(5) . ?
C15 H15A 0.9700 . ?
C15 H15B 0.9700 . ?
C15 C14 1.538(4) . ?
C16 C17 1.397(4) . ?
C16 C21 1.389(4) . ?
C7 C8 1.396(5) . ?
C7 C12 1.387(5) . ?
B1 H1 1.48(5) . ?
C1 C2 1.398(5) . ?
C1 C6 1.384(5) . ?
C17 H17 0.9300 . ?
C17 C18 1.385(5) . ?
C14 H14A 0.9700 . ?
C14 H14B 0.9700 . ?
C14 C13 1.533(5) . ?
C13 H13A 0.9700 . ?
C13 H13B 0.9700 . ?
C2 H2 0.9300 . ?
C2 C3 1.391(6) . ?
C8 H8 0.9300 . ?
C8 C9 1.389(5) . ?
C27 H27 0.9300 . ?
C27 C26 1.387(5) . ?
C6 H6 0.9300 . ?
C6 C5 1.397(5) . ?
C21 H21 0.9300 . ?
C21 C20 1.389(5) . ?
C23 H23 0.9300 . ?
C23 C24 1.400(6) . ?
C42 H42A 0.9700 . ?
C42 H42B 0.9700 . ?
C42 C43 1.504(5) . ?
C18 H18 0.9300 . ?
C18 C19 1.381(5) . ?
C12 H12 0.9300 . ?
C12 C11 1.398(5) . ?
C19 H19 0.9300 . ?
C19 C20 1.376(5) . ?
C29 C28 1.475(6) . ?
C29 C32 1.481(6) . ?
C29 C30 1.603(7) . ?
C4 H4 0.9300 . ?
C4 C3 1.373(7) . ?
C4 C5 1.361(6) . ?
C26 H26 0.9300 . ?
C26 C25 1.378(6) . ?
C20 H20 0.9300 . ?
C11 H11 0.9300 . ?
C11 C10 1.370(6) . ?
C34 H34A 0.9700 . ?
C34 H34B 0.9700 . ?
C34 C35 1.492(6) . ?
C28 H28A 0.9600 . ?
C28 H28B 0.9600 . ?
C28 H28C 0.9600 . ?
C41 H41A 0.9700 . ?
C41 H41B 0.9700 . ?
C41 C40 1.487(6) . ?
C44 H44A 0.9700 . ?
C44 H44B 0.9700 . ?
C44 C45 1.502(5) . ?
C24 H24 0.9300 . ?
C24 C25 1.363(7) . ?
C3 H3 0.9300 . ?
C33 H33A 0.9600 . ?
C33 H33B 0.9600 . ?
C33 H33C 0.9600 . ?
C33 C32 1.478(5) . ?
C10 H10 0.9300 . ?
C10 C9 1.386(5) . ?
C45 H45A 0.9700 . ?
C45 H45B 0.9700 . ?
C36 H36A 0.9700 . ?
C36 H36B 0.9700 . ?
C36 C37 1.497(6) . ?
C9 H9 0.9300 . ?
C43 H43A 0.9700 . ?
C43 H43B 0.9700 . ?
C5 H5 0.9300 . ?
C37 H37A 0.9700 . ?
C37 H37B 0.9700 . ?
C25 H25 0.9300 . ?
C38 H38A 0.9700 . ?
C38 H38B 0.9700 . ?
C38 C39 1.507(6) . ?
C35 H35A 0.9700 . ?
C35 H35B 0.9700 . ?
C32 C31 1.615(7) . ?
C40 H40A 0.9700 . ?
C40 H40B 0.9700 . ?
C39 H39A 0.9700 . ?
C39 H39B 0.9700 . ?
C31 H31A 0.9600 . ?
C31 H31B 0.9600 . ?
C31 H31C 0.9600 . ?
C30 H30A 0.9600 . ?
C30 H30B 0.9600 . ?
C30 H30C 0.9600 . ?

loop_
_geom_torsion_atom_site_label_1
_geom_torsion_atom_site_label_2
_geom_torsion_atom_site_label_3
_geom_torsion_atom_site_label_4
_geom_torsion
_geom_torsion_site_symmetry_1
_geom_torsion_site_symmetry_2
_geom_torsion_site_symmetry_3
_geom_torsion_site_symmetry_4
_geom_torsion_publ_flag
Re1 P2 C22 C27 53.4(3) . . . . ?
Re1 P2 C22 C23 -123.8(3) . . . . ?
Re1 P2 C15 C14 44.5(3) . . . . ?
Re1 P2 C16 C17 46.7(3) . . . . ?
Re1 P2 C16 C21 -134.1(2) . . . . ?
Re1 P1 C7 C8 81.9(3) . . . . ?
Re1 P1 C7 C12 -95.7(3) . . . . ?
Re1 P1 C1 C2 -175.8(2) . . . . ?
Re1 P1 C1 C6 3.4(3) . . . . ?
Re1 P1 C13 C14 -55.7(3) . . . . ?
K1 O7 C42 C43 -68.4(3) . . . . ?
K1 O7 C41 C40 60.8(4) . . . . ?
K1 O2 B1 Re1 -25.4(3) . . . . ?
K1 O2 B1 O1 161.37(19) . . . . ?
K1 O2 C32 C29 -145.5(3) . . . . ?
K1 O2 C32 C33 -12.6(7) . . . . ?
K1 O2 C32 C31 103.7(4) . . . . ?
K1 O8 C44 C45 28.3(4) . . . . ?
K1 O8 C43 C42 -26.7(4) . . . . ?
K1 O5 C37 C36 -57.9(4) . . . . ?
K1 O5 C38 C39 -61.7(4) . . . . ?
K1 O3 C34 C35 68.1(3) . . . . ?
K1 O3 C45 C44 53.5(4) . . . . ?
K1 O4 C36 C37 -36.5(5) . . . . ?
K1 O4 C35 C34 30.7(4) . . . . ?
K1 O6 C40 C41 37.8(4) . . . . ?
K1 O6 C39 C38 -20.6(5) . . . . ?
P2 C22 C27 C26 -178.1(3) . . . . ?
P2 C22 C23 C24 175.9(3) . . . . ?
P2 C15 C14 C13 -74.5(3) . . . . ?
P2 C16 C17 C18 179.3(3) . . . . ?
P2 C16 C21 C20 -179.8(3) . . . . ?
P1 C7 C8 C9 -177.7(3) . . . . ?
P1 C7 C12 C11 178.5(3) . . . . ?
P1 C1 C2 C3 179.6(3) . . . . ?
P1 C1 C6 C5 -178.2(3) . . . . ?
O1 C29 C32 O2 -31.3(5) . . . . ?
O1 C29 C32 C33 -157.7(4) . . . . ?
O1 C29 C32 C31 80.7(4) . . . . ?
O7 C42 C43 O8 67.4(4) . . . . ?
O7 C41 C40 O6 -67.8(4) . . . . ?
O8 C44 C45 O3 -54.6(5) . . . . ?
O5 C38 C39 O6 57.0(5) . . . . ?
O3 C34 C35 O4 -69.9(4) . . . . ?
O4 C36 C37 O5 61.3(5) . . . . ?
C22 P2 C15 C14 -84.4(3) . . . . ?
C22 P2 C16 C17 174.5(2) . . . . ?
C22 P2 C16 C21 -6.3(3) . . . . ?
C22 C27 C26 C25 2.4(6) . . . . ?
C22 C23 C24 C25 1.6(6) . . . . ?
C15 P2 C22 C27 -176.1(3) . . . . ?
C15 P2 C22 C23 6.7(3) . . . . ?
C15 P2 C16 C17 -81.3(3) . . . . ?
C15 P2 C16 C21 98.0(3) . . . . ?
C15 C14 C13 P1 81.4(3) . . . . ?
C16 P2 C22 C27 -76.0(3) . . . . ?
C16 P2 C22 C23 106.8(3) . . . . ?
C16 P2 C15 C14 172.6(3) . . . . ?
C16 C17 C18 C19 0.7(5) . . . . ?
C16 C21 C20 C19 0.4(5) . . . . ?
C7 P1 C1 C2 -44.0(3) . . . . ?
C7 P1 C1 C6 135.2(3) . . . . ?
C7 P1 C13 C14 176.3(2) . . . . ?
C7 C8 C9 C10 -0.7(6) . . . . ?
C7 C12 C11 C10 -1.1(6) . . . . ?
B1 O1 C29 C28 155.3(4) . . . . ?
B1 O1 C29 C32 23.4(4) . . . . ?
B1 O1 C29 C30 -87.9(4) . . . . ?
B1 O2 C32 C29 28.6(5) . . . . ?
B1 O2 C32 C33 161.5(4) . . . . ?
B1 O2 C32 C31 -82.2(4) . . . . ?
C1 P1 C7 C8 -52.1(3) . . . . ?
C1 P1 C7 C12 130.3(3) . . . . ?
C1 P1 C13 C14 75.5(3) . . . . ?
C1 C2 C3 C4 -1.5(6) . . . . ?
C1 C6 C5 C4 -1.3(6) . . . . ?
C17 C16 C21 C20 -0.6(5) . . . . ?
C17 C18 C19 C20 -0.9(5) . . . . ?
C13 P1 C7 C8 -152.2(3) . . . . ?
C13 P1 C7 C12 30.2(3) . . . . ?
C13 P1 C1 C2 57.7(3) . . . . ?
C13 P1 C1 C6 -123.1(3) . . . . ?
C2 C1 C6 C5 1.1(5) . . . . ?
C8 C7 C12 C11 0.9(5) . . . . ?
C27 C22 C23 C24 -1.2(5) . . . . ?
C27 C26 C25 C24 -2.0(6) . . . . ?
C6 C1 C2 C3 0.3(5) . . . . ?
C21 C16 C17 C18 0.1(5) . . . . ?
C23 C22 C27 C26 -0.7(5) . . . . ?
C23 C24 C25 C26 0.0(6) . . . . ?
C42 O7 C41 C40 173.6(3) . . . . ?
C18 C19 C20 C21 0.4(5) . . . . ?
C12 C7 C8 C9 0.0(5) . . . . ?
C12 C11 C10 C9 0.3(6) . . . . ?
C29 O1 B1 Re1 -179.6(3) . . . . ?
C29 O1 B1 O2 -6.3(4) . . . . ?
C11 C10 C9 C8 0.5(6) . . . . ?
C34 O3 C45 C44 -63.2(4) . . . . ?
C28 C29 C32 O2 -155.2(4) . . . . ?
C28 C29 C32 C33 78.4(6) . . . . ?
C28 C29 C32 C31 -43.3(5) . . . . ?
C41 O7 C42 C43 175.5(3) . . . . ?
C44 O8 C43 C42 -177.5(3) . . . . ?
C3 C4 C5 C6 0.1(7) . . . . ?
C45 O3 C34 C35 -171.1(3) . . . . ?
C36 O4 C35 C34 -179.7(3) . . . . ?
C43 O8 C44 C45 177.0(3) . . . . ?
C5 C4 C3 C2 1.3(7) . . . . ?
C37 O5 C38 C39 63.3(5) . . . . ?
C38 O5 C37 C36 -179.4(3) . . . . ?
C35 O4 C36 C37 176.0(4) . . . . ?
C32 O2 B1 Re1 158.9(3) . . . . ?
C32 O2 B1 O1 -14.4(4) . . . . ?
C40 O6 C39 C38 -174.9(3) . . . . ?
C39 O6 C40 C41 -166.0(3) . . . . ?
C30 C29 C32 O2 81.2(4) . . . . ?
C30 C29 C32 C33 -45.2(5) . . . . ?
C30 C29 C32 C31 -166.9(3) . . . . ?

loop_
_exptl_oxdiff_crystal_face_indexfrac_h
_exptl_oxdiff_crystal_face_indexfrac_k
_exptl_oxdiff_crystal_face_indexfrac_l
_exptl_oxdiff_crystal_face_x
_exptl_oxdiff_crystal_face_y
_exptl_oxdiff_crystal_face_z
0.0261 13.8850 18.8564 0.9717 0.1806 0.1524
-0.0261 -13.8850 -18.8564 -0.9717 -0.1806 -0.1524
3.5389 39.8711 -4.4092 0.2565 -0.8637 0.4338
-3.5389 -39.8711 4.4092 -0.2565 0.8637 -0.4338
-18.0560 3.8772 1.6504 0.1036 -0.3508 -0.9307
17.5249 -9.8419 -0.9906 -0.1419 0.4800 0.8657
9.4210 -34.0606 2.3605 -0.2723 0.9183 0.2874
-14.3284 -25.7295 4.2063 -0.1140 0.3827 -0.9168
18.2015 0.5099 -6.8839 -0.2811 0.1346 0.9502
13.4130 24.7969 3.1052 0.4197 -0.1994 0.8855
13.7874 -20.4013 -12.1757 -0.7465 0.3561 0.5620
3.7675 -32.7488 -12.4270 -0.9015 0.4295 -0.0526
3.7653 18.4719 -18.3810 -0.5874 -0.7658 0.2616
-13.2833 3.2261 -10.3868 -0.4220 -0.5515 -0.7196
15.6250 16.8319 -10.4717 -0.2559 -0.3325 0.9077

loop_
_smtbx_masks_void_nr
_smtbx_masks_void_average_x
_smtbx_masks_void_average_y
_smtbx_masks_void_average_z
_smtbx_masks_void_volume
_smtbx_masks_void_count_electrons
_smtbx_masks_void_content
1 0.000 0.500 -0.239 544.3 49.1 ?
2 0.125 0.271 0.333 7.3 0.0 ?
3 0.500 0.000 -0.213 544.3 49.1 ?
4 0.375 0.771 0.167 7.3 0.0 ?
5 0.625 0.229 0.833 7.3 0.0 ?
6 0.875 0.729 0.667 7.3 0.0 ?
